data_4349499
loop_
_publ_author_name
'Cirera, Jordi'
'Jiang, Yuan'
'Qin, Lei'
'Zheng, Yan-Zhen'
'Li, Guanghua'
'Wu, Gang'
'Ruiz, Eliseo'

_publ_section_title
;
 Ferromagnetism in polynuclear systems based on non-linear [MnII2MnIII]
 building blocks
;
_journal_issue 10
_journal_name_full 'Inorganic Chemistry Frontiers'
_journal_page_first 1272
_journal_paper_doi 10.1039/C6QI00189K
_journal_volume 3
_journal_year 2016
_chemical_formula_moiety 'C78 H108 Cl10 Mn6 N4 O16'
_chemical_formula_sum 'C78 H108 Cl10 Mn6 N4 O16'
_chemical_formula_weight 2041.82
_space_group_IT_number 14
_space_group_name_Hall '-P 2yn'
_space_group_name_H-M_alt 'P 1 21/n 1'
_symmetry_cell_setting monoclinic
_symmetry_space_group_name_H-M 'P 1 21/n 1'
_atom_sites_solution_hydrogens geom
_atom_sites_solution_primary direct
_atom_sites_solution_secondary difmap
_audit_creation_method SHELXL-97
_audit_update_record
;
2016-05-27 deposited with the CCDC.
2016-08-01 downloaded from the CCDC.
;
_cell_angle_alpha 90.00
_cell_angle_beta 96.26(3)
_cell_angle_gamma 90.00
_cell_formula_units_Z 2
_cell_length_a 19.121(4)
_cell_length_b 12.396(3)
_cell_length_c 20.085(4)
_cell_measurement_reflns_used 10624
_cell_measurement_temperature 293(2)
_cell_measurement_theta_max 27.41
_cell_measurement_theta_min 3.12
_cell_volume 4732.2(18)
_computing_cell_refinement 'Bruker SMART'
_computing_data_collection 'Bruker SMART'
_computing_data_reduction 'Bruker SAINT'
_computing_molecular_graphics SHELXP-97
_computing_publication_material SHELXTL
_computing_structure_refinement 'SHELXL-97 (Sheldrick, 1997)'
_computing_structure_solution 'SHELXS-97 (Sheldrick, 1990)'
_diffrn_ambient_temperature 293(2)
_diffrn_detector_area_resol_mean 9.00cm
_diffrn_measured_fraction_theta_full 0.987
_diffrn_measured_fraction_theta_max 0.987
_diffrn_measurement_device_type 'CCD area detector'
_diffrn_measurement_method 'phi and omega scans'
_diffrn_radiation_monochromator graphite
_diffrn_radiation_source 'fine-focus sealed tube'
_diffrn_radiation_type MoK\a
_diffrn_radiation_wavelength 0.71073
_diffrn_reflns_av_R_equivalents 0.0745
_diffrn_reflns_av_sigmaI/netI 0.0681
_diffrn_reflns_limit_h_max 24
_diffrn_reflns_limit_h_min -24
_diffrn_reflns_limit_k_max 16
_diffrn_reflns_limit_k_min -16
_diffrn_reflns_limit_l_max 21
_diffrn_reflns_limit_l_min -25
_diffrn_reflns_number 43019
_diffrn_reflns_theta_full 27.41
_diffrn_reflns_theta_max 27.41
_diffrn_reflns_theta_min 3.12
_diffrn_standards_decay_% none
_diffrn_standards_interval_count none
_diffrn_standards_interval_time none
_diffrn_standards_number none
_exptl_absorpt_coefficient_mu 1.118
_exptl_absorpt_correction_T_max 0.3846
_exptl_absorpt_correction_T_min 0.2417
_exptl_absorpt_correction_type empirical
_exptl_absorpt_process_details SADABS
_exptl_crystal_colour 'light yellow'
_exptl_crystal_density_diffrn 1.433
_exptl_crystal_density_method 'not measured'
_exptl_crystal_description block
_exptl_crystal_F_000 2104
_exptl_crystal_size_max 0.24
_exptl_crystal_size_mid 0.21
_exptl_crystal_size_min 0.19
_refine_diff_density_max 1.099
_refine_diff_density_min -0.822
_refine_diff_density_rms 0.091
_refine_ls_extinction_method none
_refine_ls_goodness_of_fit_ref 1.085
_refine_ls_hydrogen_treatment mixed
_refine_ls_matrix_type full
_refine_ls_number_parameters 499
_refine_ls_number_reflns 10624
_refine_ls_number_restraints 96
_refine_ls_restrained_S_all 1.111
_refine_ls_R_factor_all 0.1107
_refine_ls_R_factor_gt 0.0731
_refine_ls_shift/su_max 0.001
_refine_ls_shift/su_mean 0.000
_refine_ls_structure_factor_coef Fsqd
_refine_ls_weighting_details 'calc w=1/[\s^2^(Fo^2^)+(0.0801P)^2^+12.2385P] where P=(Fo^2^+2Fc^2^)/3'
_refine_ls_weighting_scheme calc
_refine_ls_wR_factor_gt 0.2006
_refine_ls_wR_factor_ref 0.2191
_reflns_number_gt 6867
_reflns_number_total 10624
_reflns_threshold_expression >2sigma(I)
_cod_data_source_file c6qi00189k2.cif
_cod_data_source_block sad
_cod_depositor_comments
;
The following automatic conversions were performed:

data item '_symmetry_cell_setting' value 'Monoclinic' was changed to
'monoclinic' in accordance with the
/home/saulius/struct/COD-crude-data/automatic-downloads/DataCite-retrospective/RSC/depositions/lib/dictionaries/cif_core.dic
dictionary named 'cif_core.dic' version 2.4.2 last updated on
2011-04-26.

Automatic conversion script
Id: cif_fix_values 6909 2019-04-08 15:41:33Z antanas 
;
_cod_original_cell_volume 4732.3(16)
_cod_original_sg_symbol_H-M P2(1)/n
_cod_database_code 4349499

loop_
_symmetry_equiv_pos_as_xyz
'x, y, z'
'-x+1/2, y+1/2, -z+1/2'
'-x, -y, -z'
'x-1/2, -y-1/2, z-1/2'

loop_
_atom_site_label
_atom_site_type_symbol
_atom_site_fract_x
_atom_site_fract_y
_atom_site_fract_z
_atom_site_U_iso_or_equiv
_atom_site_adp_type
_atom_site_occupancy
_atom_site_symmetry_multiplicity
_atom_site_calc_flag
_atom_site_refinement_flags
_atom_site_disorder_assembly
_atom_site_disorder_group
Mn1 Mn 0.40612(4) 1.08437(6) 0.76782(4) 0.0398(2) Uani 1 1 d . . .
Mn2 Mn 0.42875(5) 1.04358(8) 0.61285(4) 0.0536(3) Uani 1 1 d . . .
Mn3 Mn 0.46441(5) 1.03247(8) 0.91984(4) 0.0519(3) Uani 1 1 d . . .
Cl1 Cl 0.30166(8) 1.19890(13) 0.75910(9) 0.0601(4) Uani 1 1 d . . .
Cl2 Cl 0.38216(12) 0.92221(18) 0.52583(10) 0.0823(5) Uani 1 1 d U . .
Cl3 Cl 0.53720(7) 0.93012(12) 0.65784(8) 0.0529(4) Uani 1 1 d . . .
Cl4 Cl 0.55678(10) 1.11886(15) 1.00170(8) 0.0674(5) Uani 1 1 d . . .
Cl5 Cl 0.55968(7) 0.91537(12) 0.86835(7) 0.0495(3) Uani 1 1 d . . .
O1 O 0.37718(19) 0.9870(3) 0.69727(18) 0.0434(8) Uani 1 1 d . . .
O2 O 0.38975(19) 0.9844(3) 0.83671(18) 0.0454(9) Uani 1 1 d . . .
O3 O 0.45225(19) 1.1512(3) 0.69890(19) 0.0462(9) Uani 1 1 d . . .
O4 O 0.46760(19) 1.1458(3) 0.83865(19) 0.0458(9) Uani 1 1 d . . .
O5 O 0.4909(3) 1.1445(4) 0.5521(2) 0.0771(14) Uani 1 1 d . . .
H5 H 0.5356 1.1185 0.5469 0.093 Uiso 1 1 calc R . .
O6 O 0.3301(3) 1.1574(4) 0.6003(3) 0.0753(14) Uani 1 1 d . . .
H6A H 0.3357 1.2317 0.6047 0.090 Uiso 1 1 calc R . .
O7 O 0.3872(3) 1.1302(5) 0.9696(3) 0.0957(17) Uani 1 1 d U . .
H7A H 0.4005 1.1389 1.0152 0.115 Uiso 1 1 calc R A 1
O8 O 0.3923(5) 0.5179(8) 0.2365(5) 0.149(2) Uani 1 1 d U . .
N1 N 0.4403(2) 0.8091(4) 0.7628(3) 0.0491(11) Uani 1 1 d . . .
H1A H 0.4540 0.8444 0.7273 0.059 Uiso 1 1 calc R . .
H1B H 0.4634 0.8384 0.7999 0.059 Uiso 1 1 calc R . .
N2 N 0.5869(2) 1.1122(4) 0.7676(2) 0.0464(11) Uani 1 1 d . . .
H2A H 0.5753 1.0729 0.8024 0.056 Uiso 1 1 calc R . .
H2B H 0.5681 1.0791 0.7299 0.056 Uiso 1 1 calc R . .
C1 C 0.3610(3) 0.8286(5) 0.7645(3) 0.0499(14) Uani 1 1 d . . .
H1 H 0.3363 0.7592 0.7633 0.060 Uiso 1 1 calc R . .
C2 C 0.3349(3) 0.8938(5) 0.7028(3) 0.0498(13) Uani 1 1 d . . .
H2C H 0.3361 0.8494 0.6632 0.060 Uiso 1 1 calc R . .
H2D H 0.2866 0.9155 0.7055 0.060 Uiso 1 1 calc R . .
C3 C 0.3507(3) 0.8875(5) 0.8293(3) 0.0510(14) Uani 1 1 d . . .
H3A H 0.3011 0.9038 0.8299 0.061 Uiso 1 1 calc R . .
H3B H 0.3649 0.8405 0.8670 0.061 Uiso 1 1 calc R . .
C4 C 0.4625(3) 0.6931(5) 0.7588(3) 0.0573(15) Uani 1 1 d . . .
H4 H 0.5134 0.6904 0.7567 0.069 Uiso 1 1 calc R . .
C5 C 0.4263(4) 0.6322(5) 0.7001(4) 0.0633(17) Uani 1 1 d . . .
C6 C 0.4221(5) 0.6585(7) 0.6325(4) 0.082(2) Uani 1 1 d . . .
H6 H 0.4420 0.7219 0.6185 0.098 Uiso 1 1 calc R . .
C7 C 0.3874(5) 0.5883(8) 0.5864(5) 0.094(3) Uani 1 1 d U . .
H7 H 0.3834 0.6043 0.5409 0.113 Uiso 1 1 calc R . .
C8 C 0.3589(5) 0.4940(8) 0.6088(5) 0.096(3) Uani 1 1 d U . .
H8 H 0.3366 0.4469 0.5773 0.115 Uiso 1 1 calc R . .
C9 C 0.3622(4) 0.4667(6) 0.6758(5) 0.083(2) Uani 1 1 d . . .
H9 H 0.3428 0.4026 0.6894 0.100 Uiso 1 1 calc R . .
C10 C 0.3954(4) 0.5385(5) 0.7225(4) 0.0639(17) Uani 1 1 d . . .
C11 C 0.4073(4) 0.5357(5) 0.7956(4) 0.0661(18) Uani 1 1 d . . .
C12 C 0.3873(4) 0.4599(6) 0.8423(5) 0.085(3) Uani 1 1 d . . .
H12 H 0.3637 0.3970 0.8282 0.102 Uiso 1 1 calc R . .
C13 C 0.4037(5) 0.4814(7) 0.9091(5) 0.091(3) Uani 1 1 d . . .
H13 H 0.3901 0.4325 0.9403 0.109 Uiso 1 1 calc R . .
C14 C 0.4394(5) 0.5722(8) 0.9314(5) 0.089(3) Uani 1 1 d . . .
H14 H 0.4492 0.5843 0.9772 0.107 Uiso 1 1 calc R . .
C15 C 0.4611(4) 0.6466(6) 0.8861(4) 0.0721(19) Uani 1 1 d . . .
H15 H 0.4861 0.7080 0.9009 0.087 Uiso 1 1 calc R . .
C16 C 0.4447(4) 0.6267(5) 0.8185(4) 0.0608(16) Uani 1 1 d . . .
C17 C 0.5527(3) 1.2221(4) 0.7707(3) 0.0469(13) Uani 1 1 d . . .
H17 H 0.5891 1.2779 0.7714 0.056 Uiso 1 1 calc R . .
C18 C 0.5009(3) 1.2363(5) 0.7075(3) 0.0504(14) Uani 1 1 d . . .
H18A H 0.4758 1.3038 0.7104 0.060 Uiso 1 1 calc R . .
H18B H 0.5270 1.2401 0.6688 0.060 Uiso 1 1 calc R . .
C19 C 0.5167(3) 1.2308(5) 0.8341(3) 0.0493(13) Uani 1 1 d . . .
H19A H 0.5518 1.2285 0.8727 0.059 Uiso 1 1 calc R . .
H19B H 0.4924 1.2995 0.8345 0.059 Uiso 1 1 calc R . .
C20 C 0.6647(3) 1.1103(5) 0.7687(3) 0.0519(14) Uani 1 1 d . . .
H20 H 0.6800 1.0352 0.7654 0.062 Uiso 1 1 calc R . .
C21 C 0.6918(3) 1.1744(5) 0.7128(3) 0.0536(15) Uani 1 1 d . . .
C22 C 0.6754(3) 1.1658(6) 0.6446(4) 0.0658(18) Uani 1 1 d . . .
H22 H 0.6409 1.1180 0.6267 0.079 Uiso 1 1 calc R . .
C23 C 0.7114(5) 1.2298(7) 0.6030(4) 0.084(2) Uani 1 1 d . . .
H23 H 0.7000 1.2260 0.5568 0.101 Uiso 1 1 calc R . .
C24 C 0.7643(5) 1.2998(7) 0.6296(5) 0.091(3) Uani 1 1 d . . .
H24 H 0.7883 1.3418 0.6011 0.109 Uiso 1 1 calc R . .
C25 C 0.7816(4) 1.3070(6) 0.6990(4) 0.078(2) Uani 1 1 d . . .
H25 H 0.8176 1.3523 0.7169 0.094 Uiso 1 1 calc R . .
C26 C 0.7442(3) 1.2459(5) 0.7405(4) 0.0607(17) Uani 1 1 d . . .
C27 C 0.7506(3) 1.2376(6) 0.8136(4) 0.0650(18) Uani 1 1 d . . .
C28 C 0.7940(5) 1.2903(7) 0.8629(4) 0.081(2) Uani 1 1 d U . .
H28 H 0.8268 1.3410 0.8520 0.098 Uiso 1 1 calc R . .
C29 C 0.7870(5) 1.2654(8) 0.9277(5) 0.101(3) Uani 1 1 d U . .
H29 H 0.8150 1.3024 0.9610 0.121 Uiso 1 1 calc R . .
C30 C 0.7425(5) 1.1910(8) 0.9466(5) 0.094(3) Uani 1 1 d U . .
H30 H 0.7402 1.1767 0.9918 0.112 Uiso 1 1 calc R . .
C31 C 0.6994(4) 1.1349(7) 0.8974(4) 0.076(2) Uani 1 1 d . . .
H31 H 0.6687 1.0817 0.9092 0.092 Uiso 1 1 calc R . .
C32 C 0.7032(3) 1.1599(5) 0.8312(3) 0.0561(15) Uani 1 1 d . . .
C33 C 0.4732(6) 1.2424(8) 0.5199(5) 0.106(3) Uani 1 1 d U . .
H33A H 0.4518 1.2286 0.4753 0.158 Uiso 1 1 calc R . .
H33B H 0.5150 1.2848 0.5181 0.158 Uiso 1 1 calc R . .
H33C H 0.4408 1.2810 0.5444 0.158 Uiso 1 1 calc R . .
C34 C 0.2599(5) 1.1111(8) 0.5857(5) 0.099(3) Uani 1 1 d U . .
H34A H 0.2608 1.0563 0.5520 0.149 Uiso 1 1 calc R . .
H34B H 0.2273 1.1667 0.5698 0.149 Uiso 1 1 calc R . .
H34C H 0.2454 1.0798 0.6257 0.149 Uiso 1 1 calc R . .
C35 C 0.3262(14) 1.179(2) 0.9492(14) 0.127(6) Uani 0.50 1 d PU B 1
H35A H 0.2996 1.1357 0.9160 0.191 Uiso 0.50 1 calc PR B 1
H35B H 0.3355 1.2483 0.9303 0.191 Uiso 0.50 1 calc PR B 1
H35C H 0.2998 1.1891 0.9868 0.191 Uiso 0.50 1 calc PR B 1
C35' C 0.3095(14) 1.114(2) 0.9521(14) 0.127(6) Uani 0.50 1 d PU B 2
H35D H 0.2868 1.1832 0.9467 0.191 Uiso 0.50 1 calc PR B 2
H35E H 0.2908 1.0749 0.9873 0.191 Uiso 0.50 1 calc PR B 2
H35F H 0.3014 1.0743 0.9110 0.191 Uiso 0.50 1 calc PR B 2
C36 C 0.3767(8) 0.4753(12) 0.2960(7) 0.149(2) Uani 1 1 d U . .
H36A H 0.3888 0.3993 0.2962 0.179 Uiso 1 1 calc R . .
H36B H 0.3261 0.4797 0.2966 0.179 Uiso 1 1 calc R . .
C37 C 0.4084(8) 0.5206(12) 0.3566(7) 0.149(2) Uani 1 1 d U . .
H37A H 0.4584 0.5098 0.3599 0.224 Uiso 1 1 calc R . .
H37B H 0.3899 0.4861 0.3938 0.224 Uiso 1 1 calc R . .
H37C H 0.3984 0.5964 0.3573 0.224 Uiso 1 1 calc R . .
C38 C 0.3549(8) 0.4822(12) 0.1775(7) 0.149(2) Uani 1 1 d U . .
H38A H 0.3053 0.4944 0.1809 0.179 Uiso 1 1 calc R . .
H38B H 0.3616 0.4049 0.1746 0.179 Uiso 1 1 calc R . .
C39 C 0.3711(8) 0.5285(11) 0.1162(7) 0.149(2) Uani 1 1 d U . .
H39A H 0.3561 0.6025 0.1140 0.224 Uiso 1 1 calc R . .
H39B H 0.3472 0.4893 0.0793 0.224 Uiso 1 1 calc R . .
H39C H 0.4210 0.5251 0.1140 0.224 Uiso 1 1 calc R . .

loop_
_atom_site_aniso_label
_atom_site_aniso_U_11
_atom_site_aniso_U_22
_atom_site_aniso_U_33
_atom_site_aniso_U_23
_atom_site_aniso_U_13
_atom_site_aniso_U_12
Mn1 0.0333(4) 0.0427(4) 0.0439(4) 0.0007(4) 0.0069(3) -0.0005(3)
Mn2 0.0531(5) 0.0641(6) 0.0442(5) -0.0008(4) 0.0081(4) -0.0095(4)
Mn3 0.0501(5) 0.0647(6) 0.0417(5) -0.0019(4) 0.0083(4) -0.0043(4)
Cl1 0.0421(7) 0.0563(9) 0.0825(11) 0.0034(8) 0.0095(7) 0.0187(7)
Cl2 0.0835(9) 0.0932(9) 0.0706(8) -0.0158(7) 0.0098(7) -0.0089(8)
Cl3 0.0423(7) 0.0571(8) 0.0609(9) -0.0093(7) 0.0128(6) 0.0006(6)
Cl4 0.0752(11) 0.0810(11) 0.0472(8) -0.0027(8) 0.0117(8) -0.0184(9)
Cl5 0.0407(7) 0.0583(8) 0.0502(8) -0.0018(6) 0.0076(6) 0.0032(6)
O1 0.041(2) 0.044(2) 0.045(2) 0.0000(16) 0.0067(16) -0.0060(16)
O2 0.042(2) 0.049(2) 0.046(2) 0.0017(17) 0.0082(16) -0.0041(17)
O3 0.040(2) 0.048(2) 0.051(2) 0.0027(17) 0.0052(17) -0.0062(17)
O4 0.041(2) 0.049(2) 0.048(2) -0.0057(17) 0.0059(16) -0.0049(17)
O5 0.080(3) 0.084(3) 0.071(3) 0.012(3) 0.027(3) -0.008(3)
O6 0.061(3) 0.080(3) 0.082(3) 0.021(3) -0.006(2) -0.008(3)
O7 0.0951(19) 0.0973(19) 0.0949(19) -0.0021(10) 0.0115(10) 0.0023(10)
O8 0.149(2) 0.149(2) 0.150(2) 0.0001(5) 0.0166(5) -0.0003(5)
N1 0.044(3) 0.044(3) 0.058(3) 0.002(2) 0.005(2) -0.002(2)
N2 0.039(2) 0.047(3) 0.053(3) -0.002(2) 0.006(2) -0.004(2)
C1 0.037(3) 0.050(3) 0.062(4) 0.004(3) 0.005(3) -0.010(2)
C2 0.042(3) 0.053(3) 0.053(3) -0.001(3) -0.002(3) -0.009(3)
C3 0.041(3) 0.057(3) 0.057(3) 0.006(3) 0.011(3) -0.011(3)
C4 0.053(4) 0.047(3) 0.072(4) -0.004(3) 0.010(3) 0.003(3)
C5 0.062(4) 0.058(4) 0.071(4) -0.007(3) 0.012(3) 0.002(3)
C6 0.098(6) 0.073(5) 0.076(5) -0.010(4) 0.016(4) -0.005(4)
C7 0.095(3) 0.094(3) 0.094(3) -0.0006(10) 0.0099(11) 0.0001(10)
C8 0.096(3) 0.095(3) 0.096(3) -0.0014(10) 0.0097(11) -0.0002(10)
C9 0.064(5) 0.053(4) 0.130(7) -0.016(5) 0.006(5) -0.006(4)
C10 0.060(4) 0.048(3) 0.085(5) -0.008(3) 0.011(4) 0.007(3)
C11 0.061(4) 0.046(3) 0.092(5) 0.007(3) 0.014(4) 0.012(3)
C12 0.070(5) 0.061(4) 0.129(8) 0.020(5) 0.024(5) 0.006(4)
C13 0.098(7) 0.077(6) 0.101(7) 0.027(5) 0.024(5) 0.006(5)
C14 0.102(7) 0.087(6) 0.079(5) 0.022(5) 0.008(5) 0.021(5)
C15 0.076(5) 0.069(4) 0.071(5) 0.008(4) 0.005(4) 0.007(4)
C16 0.056(4) 0.050(3) 0.077(5) 0.007(3) 0.009(3) 0.008(3)
C17 0.040(3) 0.041(3) 0.060(4) -0.001(3) 0.010(3) -0.006(2)
C18 0.043(3) 0.049(3) 0.060(4) 0.005(3) 0.011(3) -0.007(3)
C19 0.047(3) 0.048(3) 0.054(3) -0.007(3) 0.008(3) -0.004(3)
C20 0.037(3) 0.053(3) 0.065(4) -0.005(3) 0.006(3) -0.001(3)
C21 0.041(3) 0.054(3) 0.068(4) -0.012(3) 0.015(3) -0.007(3)
C22 0.050(4) 0.075(4) 0.075(5) -0.012(4) 0.016(3) -0.016(3)
C23 0.090(6) 0.097(6) 0.070(5) -0.006(4) 0.034(4) -0.026(5)
C24 0.087(6) 0.096(6) 0.097(6) 0.000(5) 0.043(5) -0.031(5)
C25 0.067(5) 0.073(5) 0.100(6) -0.018(4) 0.032(4) -0.030(4)
C26 0.043(3) 0.064(4) 0.079(5) -0.012(3) 0.023(3) -0.007(3)
C27 0.041(3) 0.076(4) 0.078(5) -0.026(4) 0.009(3) -0.006(3)
C28 0.080(2) 0.082(2) 0.082(2) -0.0015(10) 0.0088(10) -0.0016(10)
C29 0.100(3) 0.101(3) 0.101(3) -0.0012(10) 0.0101(11) -0.0005(10)
C30 0.093(3) 0.094(3) 0.093(3) -0.0005(10) 0.0098(11) -0.0001(10)
C31 0.052(4) 0.107(6) 0.068(5) -0.007(4) 0.000(3) -0.006(4)
C32 0.035(3) 0.069(4) 0.065(4) -0.010(3) 0.006(3) -0.001(3)
C33 0.106(3) 0.106(3) 0.105(3) 0.0011(10) 0.0119(11) -0.0003(10)
C34 0.099(3) 0.100(3) 0.099(3) 0.0011(10) 0.0101(11) -0.0005(10)
C35 0.127(6) 0.127(6) 0.127(6) 0.0000(7) 0.0139(10) 0.0002(7)
C35' 0.127(6) 0.127(6) 0.127(6) 0.0000(7) 0.0139(10) 0.0002(7)
C36 0.149(2) 0.149(2) 0.150(2) 0.0001(5) 0.0166(5) -0.0003(5)
C37 0.149(2) 0.149(2) 0.150(2) 0.0001(5) 0.0166(5) -0.0003(5)
C38 0.149(2) 0.149(2) 0.150(2) 0.0001(5) 0.0166(5) -0.0003(5)
C39 0.149(2) 0.149(2) 0.150(2) 0.0001(5) 0.0166(5) -0.0003(5)

loop_
_atom_type_symbol
_atom_type_description
_atom_type_scat_dispersion_real
_atom_type_scat_dispersion_imag
_atom_type_scat_source
C C 0.0033 0.0016 'International Tables Vol C Tables 4.2.6.8 and 6.1.1.4'
H H 0.0000 0.0000 'International Tables Vol C Tables 4.2.6.8 and 6.1.1.4'
N N 0.0061 0.0033 'International Tables Vol C Tables 4.2.6.8 and 6.1.1.4'
O O 0.0106 0.0060 'International Tables Vol C Tables 4.2.6.8 and 6.1.1.4'
Cl Cl 0.1484 0.1585 'International Tables Vol C Tables 4.2.6.8 and 6.1.1.4'
Mn Mn 0.3368 0.7283 'International Tables Vol C Tables 4.2.6.8 and 6.1.1.4'

loop_
_geom_angle_atom_site_label_1
_geom_angle_atom_site_label_2
_geom_angle_atom_site_label_3
_geom_angle
_geom_angle_site_symmetry_1
_geom_angle_site_symmetry_3
O1 Mn1 O4 156.78(17) . .
O1 Mn1 O2 94.04(16) . .
O4 Mn1 O2 81.65(16) . .
O1 Mn1 O3 81.64(16) . .
O4 Mn1 O3 94.13(16) . .
O2 Mn1 O3 158.80(17) . .
O1 Mn1 Cl1 98.44(13) . .
O4 Mn1 Cl1 104.76(13) . .
O2 Mn1 Cl1 103.43(13) . .
O3 Mn1 Cl1 97.75(13) . .
O1 Mn1 Mn3 128.87(12) . .
O4 Mn1 Mn3 40.93(12) . .
O2 Mn1 Mn3 41.00(12) . .
O3 Mn1 Mn3 129.69(12) . .
Cl1 Mn1 Mn3 112.49(6) . .
O1 Mn1 Mn2 40.47(11) . .
O4 Mn1 Mn2 130.29(12) . .
O2 Mn1 Mn2 130.30(12) . .
O3 Mn1 Mn2 41.23(12) . .
Cl1 Mn1 Mn2 102.51(6) . .
Mn3 Mn1 Mn2 145.00(4) . .
O1 Mn2 O5 160.45(18) . .
O1 Mn2 O3 69.62(14) . .
O5 Mn2 O3 90.86(17) . .
O1 Mn2 O6 81.35(16) . .
O5 Mn2 O6 94.33(19) . .
O3 Mn2 O6 79.14(17) . .
O1 Mn2 Cl2 101.66(12) . .
O5 Mn2 Cl2 97.65(15) . .
O3 Mn2 Cl2 169.46(12) . .
O6 Mn2 Cl2 93.95(15) . .
O1 Mn2 Cl3 88.08(11) . .
O5 Mn2 Cl3 92.42(16) . .
O3 Mn2 Cl3 88.15(11) . .
O6 Mn2 Cl3 165.68(14) . .
Cl2 Mn2 Cl3 97.66(8) . .
O1 Mn2 Mn1 34.60(10) . .
O5 Mn2 Mn1 125.91(15) . .
O3 Mn2 Mn1 35.07(10) . .
O6 Mn2 Mn1 79.54(13) . .
Cl2 Mn2 Mn1 136.16(6) . .
Cl3 Mn2 Mn1 86.27(5) . .
O4 Mn3 O2 70.50(14) . .
O4 Mn3 O7 93.42(19) . .
O2 Mn3 O7 94.7(2) . .
O4 Mn3 Cl4 168.58(11) . 3_677
O2 Mn3 Cl4 98.09(11) . 3_677
O7 Mn3 Cl4 87.97(17) . 3_677
O4 Mn3 Cl4 98.10(11) . .
O2 Mn3 Cl4 168.60(11) . .
O7 Mn3 Cl4 85.86(18) . .
Cl4 Mn3 Cl4 93.31(6) 3_677 .
O4 Mn3 Cl5 89.10(11) . .
O2 Mn3 Cl5 88.36(11) . .
O7 Mn3 Cl5 176.53(17) . .
Cl4 Mn3 Cl5 90.03(7) 3_677 .
Cl4 Mn3 Cl5 91.43(6) . .
O4 Mn3 Mn1 35.28(10) . .
O2 Mn3 Mn1 35.45(10) . .
O7 Mn3 Mn1 98.04(17) . .
Cl4 Mn3 Mn1 133.30(6) 3_677 .
Cl4 Mn3 Mn1 133.18(6) . .
Cl5 Mn3 Mn1 85.40(5) . .
Mn3 Cl4 Mn3 86.69(6) 3_677 .
C2 O1 Mn1 125.5(3) . .
C2 O1 Mn2 129.4(3) . .
Mn1 O1 Mn2 104.93(16) . .
C3 O2 Mn1 127.0(3) . .
C3 O2 Mn3 127.8(3) . .
Mn1 O2 Mn3 103.55(17) . .
C18 O3 Mn1 126.0(4) . .
C18 O3 Mn2 129.1(3) . .
Mn1 O3 Mn2 103.70(16) . .
C19 O4 Mn1 127.4(3) . .
C19 O4 Mn3 127.2(3) . .
Mn1 O4 Mn3 103.79(17) . .
C33 O5 Mn2 129.4(6) . .
C33 O5 H5 115.3 . .
Mn2 O5 H5 115.3 . .
C34 O6 Mn2 119.7(5) . .
C34 O6 H6A 120.1 . .
Mn2 O6 H6A 120.1 . .
C35 O7 C35' 35.1(13) . .
C35 O7 Mn3 135.0(13) . .
C35' O7 Mn3 120.6(11) . .
C35 O7 H7A 112.5 . .
C35' O7 H7A 113.8 . .
Mn3 O7 H7A 112.5 . .
C36 O8 C38 118.9(12) . .
C4 N1 C1 115.8(5) . .
C4 N1 H1A 108.3 . .
C1 N1 H1A 108.3 . .
C4 N1 H1B 108.3 . .
C1 N1 H1B 108.3 . .
H1A N1 H1B 107.4 . .
C20 N2 C17 116.7(4) . .
C20 N2 H2A 108.1 . .
C17 N2 H2A 108.1 . .
C20 N2 H2B 108.1 . .
C17 N2 H2B 108.1 . .
H2A N2 H2B 107.3 . .
C2 C1 C3 112.3(5) . .
C2 C1 N1 107.6(5) . .
C3 C1 N1 108.2(5) . .
C2 C1 H1 109.5 . .
C3 C1 H1 109.5 . .
N1 C1 H1 109.5 . .
O1 C2 C1 111.0(4) . .
O1 C2 H2C 109.4 . .
C1 C2 H2C 109.4 . .
O1 C2 H2D 109.4 . .
C1 C2 H2D 109.4 . .
H2C C2 H2D 108.0 . .
O2 C3 C1 112.4(4) . .
O2 C3 H3A 109.1 . .
C1 C3 H3A 109.1 . .
O2 C3 H3B 109.1 . .
C1 C3 H3B 109.1 . .
H3A C3 H3B 107.9 . .
N1 C4 C5 114.4(5) . .
N1 C4 C16 112.7(5) . .
C5 C4 C16 102.9(5) . .
N1 C4 H4 108.8 . .
C5 C4 H4 108.8 . .
C16 C4 H4 108.8 . .
C6 C5 C10 121.8(7) . .
C6 C5 C4 128.4(7) . .
C10 C5 C4 109.8(6) . .
C7 C6 C5 118.5(8) . .
C7 C6 H6 120.7 . .
C5 C6 H6 120.7 . .
C8 C7 C6 119.4(9) . .
C8 C7 H7 120.3 . .
C6 C7 H7 120.3 . .
C9 C8 C7 123.0(9) . .
C9 C8 H8 118.5 . .
C7 C8 H8 118.5 . .
C8 C9 C10 117.8(8) . .
C8 C9 H9 121.1 . .
C10 C9 H9 121.1 . .
C9 C10 C5 119.5(7) . .
C9 C10 C11 132.0(7) . .
C5 C10 C11 108.5(6) . .
C16 C11 C12 119.3(8) . .
C16 C11 C10 109.4(6) . .
C12 C11 C10 131.3(7) . .
C13 C12 C11 118.1(8) . .
C13 C12 H12 120.9 . .
C11 C12 H12 120.9 . .
C14 C13 C12 122.4(8) . .
C14 C13 H13 118.8 . .
C12 C13 H13 118.8 . .
C13 C14 C15 120.3(9) . .
C13 C14 H14 119.8 . .
C15 C14 H14 119.8 . .
C16 C15 C14 118.2(8) . .
C16 C15 H15 120.9 . .
C14 C15 H15 120.9 . .
C15 C16 C11 121.6(7) . .
C15 C16 C4 129.1(6) . .
C11 C16 C4 109.2(6) . .
C19 C17 N2 109.6(5) . .
C19 C17 C18 112.1(5) . .
N2 C17 C18 108.1(5) . .
C19 C17 H17 109.0 . .
N2 C17 H17 109.0 . .
C18 C17 H17 109.0 . .
O3 C18 C17 112.1(5) . .
O3 C18 H18A 109.2 . .
C17 C18 H18A 109.2 . .
O3 C18 H18B 109.2 . .
C17 C18 H18B 109.2 . .
H18A C18 H18B 107.9 . .
O4 C19 C17 111.4(5) . .
O4 C19 H19A 109.3 . .
C17 C19 H19A 109.3 . .
O4 C19 H19B 109.3 . .
C17 C19 H19B 109.3 . .
H19A C19 H19B 108.0 . .
N2 C20 C21 113.8(5) . .
N2 C20 C32 113.6(5) . .
C21 C20 C32 103.1(5) . .
N2 C20 H20 108.7 . .
C21 C20 H20 108.7 . .
C32 C20 H20 108.7 . .
C22 C21 C26 121.1(6) . .
C22 C21 C20 129.8(6) . .
C26 C21 C20 108.9(6) . .
C21 C22 C23 118.8(7) . .
C21 C22 H22 120.6 . .
C23 C22 H22 120.6 . .
C22 C23 C24 120.8(8) . .
C22 C23 H23 119.6 . .
C24 C23 H23 119.6 . .
C23 C24 C25 120.3(7) . .
C23 C24 H24 119.9 . .
C25 C24 H24 119.9 . .
C26 C25 C24 118.9(7) . .
C26 C25 H25 120.5 . .
C24 C25 H25 120.5 . .
C25 C26 C21 120.0(7) . .
C25 C26 C27 130.6(7) . .
C21 C26 C27 109.3(6) . .
C28 C27 C32 120.1(7) . .
C28 C27 C26 131.4(7) . .
C32 C27 C26 108.4(6) . .
C29 C28 C27 117.6(9) . .
C29 C28 H28 121.2 . .
C27 C28 H28 121.2 . .
C30 C29 C28 124.2(10) . .
C30 C29 H29 117.9 . .
C28 C29 H29 117.9 . .
C29 C30 C31 118.9(9) . .
C29 C30 H30 120.5 . .
C31 C30 H30 120.5 . .
C32 C31 C30 118.8(8) . .
C32 C31 H31 120.6 . .
C30 C31 H31 120.6 . .
C31 C32 C27 120.4(6) . .
C31 C32 C20 129.6(6) . .
C27 C32 C20 110.0(6) . .
O5 C33 H33A 109.5 . .
O5 C33 H33B 109.5 . .
H33A C33 H33B 109.5 . .
O5 C33 H33C 109.5 . .
H33A C33 H33C 109.5 . .
H33B C33 H33C 109.5 . .
O6 C34 H34A 109.5 . .
O6 C34 H34B 109.5 . .
H34A C34 H34B 109.5 . .
O6 C34 H34C 109.5 . .
H34A C34 H34C 109.5 . .
H34B C34 H34C 109.5 . .
O7 C35 H35A 109.5 . .
O7 C35 H35B 109.5 . .
O7 C35 H35C 109.5 . .
O7 C35' H35D 109.5 . .
O7 C35' H35E 109.5 . .
H35D C35' H35E 109.5 . .
O7 C35' H35F 109.5 . .
H35D C35' H35F 109.5 . .
H35E C35' H35F 109.5 . .
O8 C36 C37 119.0(13) . .
O8 C36 H36A 107.6 . .
C37 C36 H36A 107.6 . .
O8 C36 H36B 107.6 . .
C37 C36 H36B 107.6 . .
H36A C36 H36B 107.0 . .
C36 C37 H37A 109.5 . .
C36 C37 H37B 109.5 . .
H37A C37 H37B 109.5 . .
C36 C37 H37C 109.5 . .
H37A C37 H37C 109.5 . .
H37B C37 H37C 109.5 . .
O8 C38 C39 118.1(13) . .
O8 C38 H38A 107.8 . .
C39 C38 H38A 107.8 . .
O8 C38 H38B 107.8 . .
C39 C38 H38B 107.8 . .
H38A C38 H38B 107.1 . .
C38 C39 H39A 109.5 . .
C38 C39 H39B 109.5 . .
H39A C39 H39B 109.5 . .
C38 C39 H39C 109.5 . .
H39A C39 H39C 109.5 . .
H39B C39 H39C 109.5 . .

loop_
_geom_bond_atom_site_label_1
_geom_bond_atom_site_label_2
_geom_bond_distance
_geom_bond_site_symmetry_2
Mn1 O1 1.897(4) .
Mn1 O4 1.903(4) .
Mn1 O2 1.909(4) .
Mn1 O3 1.909(4) .
Mn1 Cl1 2.4411(16) .
Mn1 Mn3 3.1996(14) .
Mn1 Mn2 3.2288(14) .
Mn2 O1 2.169(4) .
Mn2 O5 2.186(5) .
Mn2 O3 2.191(4) .
Mn2 O6 2.347(5) .
Mn2 Cl2 2.403(2) .
Mn2 Cl3 2.5857(19) .
Mn3 O4 2.158(4) .
Mn3 O2 2.159(4) .
Mn3 O7 2.228(6) .
Mn3 Cl4 2.511(2) 3_677
Mn3 Cl4 2.517(2) .
Mn3 Cl5 2.6279(17) .
Cl4 Mn3 2.511(2) 3_677
O1 C2 1.421(6) .
O2 C3 1.413(7) .
O3 C18 1.405(7) .
O4 C19 1.421(7) .
O5 C33 1.399(11) .
O5 H5 0.9300 .
O6 C34 1.461(11) .
O6 H6A 0.9300 .
O7 C35 1.34(3) .
O7 C35' 1.50(3) .
O7 H7A 0.9300 .
O8 C36 1.368(15) .
O8 C38 1.389(15) .
N1 C4 1.503(7) .
N1 C1 1.539(7) .
N1 H1A 0.9000 .
N1 H1B 0.9000 .
N2 C20 1.487(7) .
N2 C17 1.516(7) .
N2 H2A 0.9000 .
N2 H2B 0.9000 .
C1 C2 1.517(8) .
C1 C3 1.524(8) .
C1 H1 0.9800 .
C2 H2C 0.9700 .
C2 H2D 0.9700 .
C3 H3A 0.9700 .
C3 H3B 0.9700 .
C4 C5 1.504(10) .
C4 C16 1.523(9) .
C4 H4 0.9800 .
C5 C6 1.390(10) .
C5 C10 1.399(10) .
C6 C7 1.386(12) .
C6 H6 0.9300 .
C7 C8 1.385(13) .
C7 H7 0.9300 .
C8 C9 1.384(12) .
C8 H8 0.9300 .
C9 C10 1.394(10) .
C9 H9 0.9300 .
C10 C11 1.463(10) .
C11 C16 1.387(10) .
C11 C12 1.409(11) .
C12 C13 1.370(13) .
C12 H12 0.9300 .
C13 C14 1.366(13) .
C13 H13 0.9300 .
C14 C15 1.390(11) .
C14 H14 0.9300 .
C15 C16 1.381(10) .
C15 H15 0.9300 .
C17 C19 1.515(8) .
C17 C18 1.532(8) .
C17 H17 0.9800 .
C18 H18A 0.9700 .
C18 H18B 0.9700 .
C19 H19A 0.9700 .
C19 H19B 0.9700 .
C20 C21 1.512(9) .
C20 C32 1.516(9) .
C20 H20 0.9800 .
C21 C22 1.376(9) .
C21 C26 1.407(9) .
C22 C23 1.386(10) .
C22 H22 0.9300 .
C23 C24 1.395(12) .
C23 H23 0.9300 .
C24 C25 1.399(12) .
C24 H24 0.9300 .
C25 C26 1.382(10) .
C25 H25 0.9300 .
C26 C27 1.465(10) .
C27 C28 1.383(10) .
C27 C32 1.394(9) .
C28 C29 1.359(12) .
C28 H28 0.9300 .
C29 C30 1.339(13) .
C29 H29 0.9300 .
C30 C31 1.402(12) .
C30 H30 0.9300 .
C31 C32 1.374(10) .
C31 H31 0.9300 .
C33 H33A 0.9600 .
C33 H33B 0.9600 .
C33 H33C 0.9600 .
C34 H34A 0.9600 .
C34 H34B 0.9600 .
C34 H34C 0.9600 .
C35 H35A 0.9600 .
C35 H35B 0.9600 .
C35 H35C 0.9600 .
C35' H35D 0.9600 .
C35' H35E 0.9600 .
C35' H35F 0.9600 .
C36 C37 1.415(16) .
C36 H36A 0.9700 .
C36 H36B 0.9700 .
C37 H37A 0.9600 .
C37 H37B 0.9600 .
C37 H37C 0.9600 .
C38 C39 1.422(16) .
C38 H38A 0.9700 .
C38 H38B 0.9700 .
C39 H39A 0.9600 .
C39 H39B 0.9600 .
C39 H39C 0.9600 .

loop_
_geom_hbond_atom_site_label_D
_geom_hbond_atom_site_label_H
_geom_hbond_atom_site_label_A
_geom_hbond_distance_DH
_geom_hbond_distance_HA
_geom_hbond_distance_DA
_geom_hbond_angle_DHA
_geom_hbond_site_symmetry_A
O5 H5 Cl2 0.93 2.32 3.139(6) 147.4 3_676
O7 H7A Cl5 0.93 2.47 3.350(7) 157.4 3_677
N1 H1A O1 0.90 2.34 2.776(6) 110.1 .
N1 H1A Cl3 0.90 2.47 3.314(5) 156.8 .
N1 H1B Cl5 0.90 2.37 3.223(5) 157.1 .
N2 H2A Cl5 0.90 2.40 3.248(5) 158.0 .
N2 H2B Cl3 0.90 2.38 3.225(5) 156.1 .
